data_1548986
loop_
_publ_author_name
'Mohamed, Shaaban K.'
'Mague, Joel T.'
'Akkurt, Mehmet'
'Hawaiz, Farouq E.'
'Ayoob, Mzgin M.'
'Hussein, Awaz J.'

_publ_section_title
;
 Bis(2-formylphenyl) benzene-1,2-dicarboxylate
;
_journal_coeditor_code IS4025
_journal_issue 2
_journal_name_full IUCrData
_journal_page_first x180251
_journal_paper_doi 10.1107/S2414314618002511
_journal_volume 3
_journal_year 2018
_chemical_formula_iupac 'C22 H14 O6'
_chemical_formula_moiety 'C22 H14 O6'
_chemical_formula_sum 'C22 H14 O6'
_chemical_formula_weight 374.33
_chemical_name_systematic
;
Bis(2-formylphenyl) benzene-1,2-dicarboxylate
;
_space_group_crystal_system triclinic
_space_group_IT_number 2
_space_group_name_Hall '-P 1'
_space_group_name_H-M_alt 'P -1'
_symmetry_space_group_name_Hall '-P 1'
_symmetry_space_group_name_H-M 'P -1'
_atom_sites_solution_hydrogens geom
_audit_creation_method SHELXL-2018/1
_cell_angle_alpha 110.6570(10)
_cell_angle_beta 104.9190(10)
_cell_angle_gamma 90.5160(10)
_cell_formula_units_Z 4
_cell_length_a 8.1833(2)
_cell_length_b 15.4412(4)
_cell_length_c 15.5250(4)
_cell_measurement_reflns_used 9890
_cell_measurement_temperature 150(2)
_cell_measurement_theta_max 72.5216
_cell_measurement_theta_min 3.0774
_cell_volume 1762.90(8)
_computing_cell_refinement
;
<i>SAINT</i> (Bruker, 2016)
;
_computing_data_collection
;
<i>APEX3</i> (Bruker, 2016)
;
_computing_data_reduction
;
<i>SAINT</i> (Bruker, 2016)
;
_computing_molecular_graphics
;
ORTEP-3 for Windows (Farrugia, 2012)
;
_computing_publication_material
;
WinGX (Farrugia, 2012) and PLATON (Spek, 2015)
;
_computing_structure_refinement
;
<i>SHELXL2018</i> (Sheldrick, 2015<i>b</i>)
;
_computing_structure_solution
;
<i>SHELXS2014</i> (Sheldrick, 2015<i>a</i>)
;
_diffrn_ambient_temperature 150(2)
_diffrn_detector_area_resol_mean 10.4167
_diffrn_measured_fraction_theta_full 0.982
_diffrn_measured_fraction_theta_max 0.964
_diffrn_measurement_device_type 'Bruker D8 VENTURE PHOTON 100 CMOS'
_diffrn_measurement_method '\w scans'
_diffrn_radiation_monochromator mirror
_diffrn_radiation_type CuK\a
_diffrn_radiation_wavelength 1.54178
_diffrn_reflns_av_R_equivalents 0.032
_diffrn_reflns_limit_h_max 9
_diffrn_reflns_limit_h_min -10
_diffrn_reflns_limit_k_max 19
_diffrn_reflns_limit_k_min -18
_diffrn_reflns_limit_l_max 19
_diffrn_reflns_limit_l_min -19
_diffrn_reflns_number 26732
_diffrn_reflns_theta_full 68.000
_diffrn_reflns_theta_max 72.586
_diffrn_reflns_theta_min 3.167
_exptl_absorpt_coefficient_mu 0.865
_exptl_absorpt_correction_T_max 0.94
_exptl_absorpt_correction_T_min 0.87
_exptl_absorpt_correction_type multi-scan
_exptl_absorpt_process_details
;
(<i>TWINABS</i>; Sheldrick, 2009)
;
_exptl_crystal_colour colourless
_exptl_crystal_density_diffrn 1.410
_exptl_crystal_description block
_exptl_crystal_F_000 776
_exptl_crystal_size_max 0.165
_exptl_crystal_size_mid 0.118
_exptl_crystal_size_min 0.075
_refine_diff_density_max 0.486
_refine_diff_density_min -0.365
_refine_ls_extinction_coef 0.0039(5)
_refine_ls_extinction_expression Fc^*^=kFc[1+0.001xFc^2^\l^3^/sin(2\q)]^-1/4^
_refine_ls_extinction_method
;
<i>SHELXL2018</i> (Sheldrick, 2015<i>b</i>)
;
_refine_ls_goodness_of_fit_ref 1.028
_refine_ls_hydrogen_treatment constr
_refine_ls_matrix_type full
_refine_ls_number_parameters 507
_refine_ls_number_reflns 26732
_refine_ls_number_restraints 0
_refine_ls_restrained_S_all 1.028
_refine_ls_R_factor_all 0.0872
_refine_ls_R_factor_gt 0.0537
_refine_ls_shift/su_max 0.000
_refine_ls_shift/su_mean 0.000
_refine_ls_structure_factor_coef Fsqd
_refine_ls_weighting_details 'w=1/[\s^2^(Fo^2^)+(0.0601P)^2^+0.2628P] where P=(Fo^2^+2Fc^2^)/3'
_refine_ls_weighting_scheme calc
_refine_ls_wR_factor_gt 0.1310
_refine_ls_wR_factor_ref 0.1530
_reflns_number_gt 16950
_reflns_number_total 26732
_reflns_threshold_expression 'I > 2\s(I)'
_cod_data_source_file is4025sup1.cif
_cod_data_source_block I
_cod_original_cell_volume 1762.89(8)
_cod_database_code 1548986
_shelx_space_group_comment
;
The symmetry employed for this shelxl refinement is uniquely defined
by the following loop, which should always be used as a source of
symmetry information in preference to the above space-group names.
They are only intended as comments.
;
_shelx_estimated_absorpt_t_min 0.870
_shelx_estimated_absorpt_t_max 0.938

loop_
_space_group_symop_operation_xyz
'x, y, z'
'-x, -y, -z'

loop_
_atom_site_type_symbol
_atom_site_label
_atom_site_fract_x
_atom_site_fract_y
_atom_site_fract_z
_atom_site_U_iso_or_equiv
_atom_site_adp_type
_atom_site_calc_flag
_atom_site_occupancy
O O1 0.5734(2) 0.42829(12) 0.41266(11) 0.0428(4) Uani d 1
O O2 0.80387(19) 0.52408(10) 0.51789(10) 0.0311(3) Uani d 1
O O3 0.6591(3) 0.77157(12) 0.65877(14) 0.0543(5) Uani d 1
O O4 0.8409(3) 0.30317(11) 0.36575(11) 0.0461(5) Uani d 1
O O5 0.7698(2) 0.16274(10) 0.36799(10) 0.0356(4) Uani d 1
O O6 0.3825(2) 0.04440(15) 0.12472(13) 0.0543(5) Uani d 1
C C1 0.7376(3) 0.38678(15) 0.54099(14) 0.0300(5) Uani d 1
C C2 0.7252(3) 0.42400(16) 0.63447(15) 0.0355(5) Uani d 1
H H2 0.699632 0.486288 0.659733 0.043 Uiso calc 1
C C3 0.7502(3) 0.37001(18) 0.69075(15) 0.0405(6) Uani d 1
H H3 0.741109 0.395358 0.754464 0.049 Uiso calc 1
C C4 0.7882(3) 0.27987(17) 0.65466(16) 0.0419(6) Uani d 1
H H4 0.807154 0.243657 0.693953 0.050 Uiso calc 1
C C5 0.7989(3) 0.24170(16) 0.56124(16) 0.0370(5) Uani d 1
H H5 0.823710 0.179185 0.536468 0.044 Uiso calc 1
C C6 0.7734(3) 0.29486(15) 0.50353(14) 0.0304(5) Uani d 1
C C7 0.6941(3) 0.44492(14) 0.48077(14) 0.0301(5) Uani d 1
C C8 0.7694(3) 0.58694(15) 0.46973(15) 0.0308(5) Uani d 1
C C9 0.7879(3) 0.56301(17) 0.37874(17) 0.0398(5) Uani d 1
H H9 0.823531 0.504487 0.347907 0.048 Uiso calc 1
C C10 0.7532(4) 0.62625(19) 0.33305(18) 0.0473(6) Uani d 1
H H10 0.764553 0.610711 0.270116 0.057 Uiso calc 1
C C11 0.7024(4) 0.71172(19) 0.3783(2) 0.0485(6) Uani d 1
H H11 0.677560 0.754195 0.346147 0.058 Uiso calc 1
C C12 0.6877(3) 0.73525(17) 0.47004(19) 0.0415(6) Uani d 1
H H12 0.654548 0.794425 0.501197 0.050 Uiso calc 1
C C13 0.7211(3) 0.67281(15) 0.51767(16) 0.0322(5) Uani d 1
C C14 0.7065(3) 0.69903(16) 0.61646(17) 0.0366(5) Uani d 1
H H14 0.736100 0.656566 0.648284 0.044 Uiso calc 1
C C15 0.7984(3) 0.25722(15) 0.40591(15) 0.0321(5) Uani d 1
C C16 0.8110(3) 0.11665(14) 0.28143(15) 0.0312(5) Uani d 1
C C17 0.9792(3) 0.10939(17) 0.28322(18) 0.0389(5) Uani d 1
H H17 1.066574 0.136746 0.341619 0.047 Uiso calc 1
C C18 1.0193(3) 0.06153(18) 0.19846(19) 0.0430(6) Uani d 1
H H18 1.135038 0.057669 0.198343 0.052 Uiso calc 1
C C19 0.8911(3) 0.01932(17) 0.11396(17) 0.0411(6) Uani d 1
H H19 0.919116 -0.013859 0.056228 0.049 Uiso calc 1
C C20 0.7233(3) 0.02544(16) 0.11364(16) 0.0361(5) Uani d 1
H H20 0.635927 -0.004304 0.055714 0.043 Uiso calc 1
C C21 0.6803(3) 0.07516(15) 0.19799(15) 0.0314(5) Uani d 1
C C22 0.4995(3) 0.07987(17) 0.19666(17) 0.0392(5) Uani d 1
H H22 0.473487 0.112361 0.255175 0.047 Uiso calc 1
O O7 0.4612(2) 0.68794(11) 0.13827(11) 0.0421(4) Uani d 1
O O8 0.4103(2) 0.83121(10) 0.13783(10) 0.0343(4) Uani d 1
O O9 0.2576(2) 0.96930(16) 0.37361(13) 0.0564(5) Uani d 1
O O10 0.1470(2) 0.56231(10) 0.07902(10) 0.0344(4) Uani d 1
O O11 0.2885(2) 0.47254(10) -0.02015(10) 0.0307(3) Uani d 1
O O12 -0.0216(2) 0.22964(12) -0.14418(12) 0.0445(4) Uani d 1
C C23 0.1995(3) 0.60988(15) -0.04291(14) 0.0287(4) Uani d 1
C C24 0.1012(3) 0.57557(16) -0.13781(14) 0.0330(5) Uani d 1
H H24 0.050852 0.512756 -0.166770 0.040 Uiso calc 1
C C25 0.0767(3) 0.63330(17) -0.19027(15) 0.0373(5) Uani d 1
H H25 0.010341 0.609567 -0.255340 0.045 Uiso calc 1
C C26 0.1480(3) 0.72480(17) -0.14857(16) 0.0391(5) Uani d 1
H H26 0.130032 0.763998 -0.184761 0.047 Uiso calc 1
C C27 0.2459(3) 0.75960(16) -0.05380(16) 0.0361(5) Uani d 1
H H27 0.294766 0.822699 -0.025161 0.043 Uiso calc 1
C C28 0.2730(3) 0.70253(15) -0.00049(14) 0.0301(5) Uani d 1
C C29 0.3900(3) 0.73626(15) 0.09826(15) 0.0306(5) Uani d 1
C C30 0.5356(3) 0.87237(14) 0.22533(15) 0.0298(5) Uani d 1
C C31 0.7047(3) 0.86742(16) 0.22777(17) 0.0373(5) Uani d 1
H H31 0.736192 0.834619 0.171062 0.045 Uiso calc 1
C C32 0.8280(3) 0.91077(17) 0.3137(2) 0.0421(6) Uani d 1
H H32 0.944924 0.907067 0.316452 0.051 Uiso calc 1
C C33 0.7813(3) 0.95957(17) 0.39587(18) 0.0420(6) Uani d 1
H H33 0.866240 0.988609 0.455021 0.050 Uiso calc 1
C C34 0.6121(3) 0.96609(17) 0.39196(16) 0.0377(5) Uani d 1
H H34 0.581216 1.000895 0.448302 0.045 Uiso calc 1
C C35 0.4856(3) 0.92221(15) 0.30632(15) 0.0303(5) Uani d 1
C C36 0.3052(3) 0.93132(17) 0.30308(16) 0.0374(5) Uani d 1
H H36 0.222211 0.906132 0.242657 0.045 Uiso calc 1
C C37 0.2092(3) 0.54900(14) 0.01415(14) 0.0274(4) Uani d 1
C C38 0.3023(3) 0.41139(15) 0.03022(15) 0.0303(5) Uani d 1
C C39 0.4192(3) 0.43683(17) 0.11928(16) 0.0377(5) Uani d 1
H H39 0.488630 0.494788 0.146572 0.045 Uiso calc 1
C C40 0.4332(3) 0.37622(19) 0.16793(17) 0.0444(6) Uani d 1
H H40 0.512796 0.392745 0.229272 0.053 Uiso calc 1
C C41 0.3319(4) 0.29152(18) 0.12787(19) 0.0462(6) Uani d 1
H H41 0.341554 0.250581 0.162010 0.055 Uiso calc 1
C C42 0.2169(3) 0.26673(17) 0.03832(18) 0.0402(5) Uani d 1
H H42 0.148523 0.208449 0.010831 0.048 Uiso calc 1
C C43 0.2006(3) 0.32701(15) -0.01224(15) 0.0317(5) Uani d 1
C C44 0.0783(3) 0.29935(15) -0.10841(16) 0.0335(5) Uani d 1
H H44 0.078098 0.338378 -0.143977 0.040 Uiso calc 1

loop_
_atom_site_aniso_label
_atom_site_aniso_U_11
_atom_site_aniso_U_22
_atom_site_aniso_U_33
_atom_site_aniso_U_12
_atom_site_aniso_U_13
_atom_site_aniso_U_23
O1 0.0479(10) 0.0383(9) 0.0337(8) -0.0107(8) -0.0082(7) 0.0175(7)
O2 0.0334(8) 0.0251(8) 0.0309(7) -0.0009(6) 0.0035(6) 0.0097(6)
O3 0.0635(12) 0.0340(10) 0.0613(11) 0.0048(9) 0.0306(10) 0.0033(8)
O4 0.0803(13) 0.0286(8) 0.0332(8) -0.0009(8) 0.0221(8) 0.0116(7)
O5 0.0536(10) 0.0238(8) 0.0294(8) -0.0004(7) 0.0162(7) 0.0066(6)
O6 0.0378(10) 0.0713(13) 0.0448(10) 0.0075(9) 0.0083(8) 0.0129(9)
C1 0.0334(11) 0.0281(11) 0.0238(9) -0.0020(9) 0.0017(8) 0.0087(8)
C2 0.0424(13) 0.0322(12) 0.0245(10) 0.0006(10) 0.0041(9) 0.0053(9)
C3 0.0504(14) 0.0449(14) 0.0210(10) -0.0025(11) 0.0054(9) 0.0093(9)
C4 0.0564(15) 0.0416(14) 0.0291(11) -0.0011(12) 0.0051(10) 0.0195(10)
C5 0.0499(14) 0.0293(11) 0.0302(11) 0.0006(10) 0.0063(10) 0.0124(9)
C6 0.0370(12) 0.0267(11) 0.0235(10) -0.0026(9) 0.0030(8) 0.0084(8)
C7 0.0356(12) 0.0248(11) 0.0252(10) -0.0010(9) 0.0053(9) 0.0060(8)
C8 0.0302(11) 0.0267(11) 0.0333(11) -0.0022(9) 0.0041(9) 0.0119(9)
C9 0.0460(14) 0.0350(13) 0.0379(12) -0.0016(11) 0.0142(10) 0.0110(10)
C10 0.0552(16) 0.0504(16) 0.0379(13) -0.0102(13) 0.0115(11) 0.0194(11)
C11 0.0520(16) 0.0434(15) 0.0540(15) -0.0054(12) 0.0044(12) 0.0300(13)
C12 0.0390(13) 0.0312(12) 0.0524(14) 0.0003(10) 0.0060(11) 0.0180(11)
C13 0.0295(11) 0.0271(11) 0.0356(11) -0.0016(9) 0.0052(9) 0.0092(9)
C14 0.0351(12) 0.0287(12) 0.0400(12) -0.0026(10) 0.0091(10) 0.0064(9)
C15 0.0432(13) 0.0240(10) 0.0269(10) 0.0006(9) 0.0066(9) 0.0089(8)
C16 0.0429(13) 0.0228(10) 0.0303(10) 0.0032(9) 0.0137(9) 0.0102(8)
C17 0.0391(13) 0.0350(13) 0.0426(13) -0.0006(10) 0.0084(10) 0.0164(10)
C18 0.0365(13) 0.0416(14) 0.0591(15) 0.0083(11) 0.0221(12) 0.0218(12)
C19 0.0515(15) 0.0351(13) 0.0428(13) 0.0088(11) 0.0264(11) 0.0120(10)
C20 0.0430(13) 0.0326(12) 0.0309(11) 0.0038(10) 0.0124(9) 0.0080(9)
C21 0.0381(12) 0.0260(11) 0.0327(11) 0.0061(9) 0.0136(9) 0.0112(9)
C22 0.0431(14) 0.0375(13) 0.0387(12) 0.0112(11) 0.0169(11) 0.0119(10)
O7 0.0549(11) 0.0288(8) 0.0346(8) 0.0018(8) -0.0017(7) 0.0123(7)
O8 0.0441(9) 0.0246(8) 0.0281(7) 0.0035(7) 0.0041(6) 0.0066(6)
O9 0.0343(9) 0.0830(15) 0.0398(9) 0.0076(9) 0.0121(7) 0.0070(9)
O10 0.0497(9) 0.0327(8) 0.0259(7) 0.0115(7) 0.0168(7) 0.0122(6)
O11 0.0392(8) 0.0275(8) 0.0298(7) 0.0077(7) 0.0149(6) 0.0118(6)
O12 0.0445(10) 0.0334(9) 0.0472(10) 0.0009(8) 0.0099(8) 0.0069(7)
C23 0.0352(11) 0.0284(11) 0.0241(9) 0.0058(9) 0.0112(8) 0.0092(8)
C24 0.0403(12) 0.0314(11) 0.0244(10) 0.0031(10) 0.0089(9) 0.0070(9)
C25 0.0455(13) 0.0430(13) 0.0232(10) 0.0084(11) 0.0085(9) 0.0126(9)
C26 0.0532(15) 0.0401(13) 0.0305(11) 0.0096(11) 0.0135(10) 0.0195(10)
C27 0.0486(14) 0.0306(12) 0.0316(11) 0.0044(10) 0.0133(10) 0.0129(9)
C28 0.0371(12) 0.0290(11) 0.0254(10) 0.0051(9) 0.0108(9) 0.0099(8)
C29 0.0397(12) 0.0252(10) 0.0271(10) 0.0029(9) 0.0106(9) 0.0089(8)
C30 0.0340(11) 0.0232(10) 0.0301(10) 0.0004(9) 0.0053(9) 0.0098(8)
C31 0.0397(13) 0.0308(12) 0.0468(13) 0.0070(10) 0.0191(10) 0.0158(10)
C32 0.0286(12) 0.0361(13) 0.0645(16) 0.0029(10) 0.0134(11) 0.0217(12)
C33 0.0299(12) 0.0375(13) 0.0464(13) -0.0044(10) -0.0022(10) 0.0104(11)
C34 0.0337(12) 0.0385(13) 0.0333(11) -0.0008(10) 0.0046(9) 0.0075(10)
C35 0.0281(11) 0.0291(11) 0.0312(10) -0.0011(9) 0.0061(8) 0.0099(9)
C36 0.0297(12) 0.0404(13) 0.0341(11) 0.0000(10) 0.0034(9) 0.0081(10)
C37 0.0318(11) 0.0249(10) 0.0219(9) 0.0016(9) 0.0054(8) 0.0057(8)
C38 0.0350(11) 0.0297(11) 0.0314(10) 0.0109(10) 0.0143(9) 0.0136(9)
C39 0.0389(13) 0.0386(13) 0.0343(11) 0.0081(11) 0.0097(9) 0.0121(10)
C40 0.0494(15) 0.0519(15) 0.0328(12) 0.0187(13) 0.0093(10) 0.0177(11)
C41 0.0610(17) 0.0452(15) 0.0471(14) 0.0219(13) 0.0214(12) 0.0296(12)
C42 0.0494(14) 0.0324(12) 0.0453(13) 0.0103(11) 0.0196(11) 0.0172(10)
C43 0.0359(12) 0.0287(11) 0.0332(11) 0.0098(10) 0.0147(9) 0.0108(9)
C44 0.0367(12) 0.0284(11) 0.0353(11) 0.0084(10) 0.0142(9) 0.0085(9)

loop_
_atom_type_symbol
_atom_type_description
_atom_type_scat_dispersion_real
_atom_type_scat_dispersion_imag
_atom_type_scat_source
C C 0.0181 0.0091 'International Tables Vol C Tables 4.2.6.8 and 6.1.1.4'
H H 0.0000 0.0000 'International Tables Vol C Tables 4.2.6.8 and 6.1.1.4'
O O 0.0492 0.0322 'International Tables Vol C Tables 4.2.6.8 and 6.1.1.4'

loop_
_geom_angle_atom_site_label_1
_geom_angle_atom_site_label_2
_geom_angle_atom_site_label_3
_geom_angle
C7 O2 C8 115.88(16)
C15 O5 C16 117.47(16)
C2 C1 C6 120.02(19)
C2 C1 C7 117.62(19)
C6 C1 C7 122.07(18)
C3 C2 C1 119.9(2)
C3 C2 H2 120.0
C1 C2 H2 120.0
C4 C3 C2 120.3(2)
C4 C3 H3 119.9
C2 C3 H3 119.9
C3 C4 C5 120.3(2)
C3 C4 H4 119.8
C5 C4 H4 119.8
C4 C5 C6 120.2(2)
C4 C5 H5 119.9
C6 C5 H5 119.9
C5 C6 C1 119.31(19)
C5 C6 C15 120.6(2)
C1 C6 C15 119.91(18)
O1 C7 O2 123.6(2)
O1 C7 C1 125.3(2)
O2 C7 C1 110.90(18)
C9 C8 C13 122.2(2)
C9 C8 O2 119.8(2)
C13 C8 O2 118.03(19)
C8 C9 C10 118.6(2)
C8 C9 H9 120.7
C10 C9 H9 120.7
C11 C10 C9 120.6(2)
C11 C10 H10 119.7
C9 C10 H10 119.7
C12 C11 C10 120.1(2)
C12 C11 H11 120.0
C10 C11 H11 120.0
C11 C12 C13 120.6(2)
C11 C12 H12 119.7
C13 C12 H12 119.7
C8 C13 C12 118.0(2)
C8 C13 C14 121.8(2)
C12 C13 C14 120.2(2)
O3 C14 C13 123.4(2)
O3 C14 H14 118.3
C13 C14 H14 118.3
O4 C15 O5 123.68(19)
O4 C15 C6 125.1(2)
O5 C15 C6 111.23(17)
C17 C16 C21 121.9(2)
C17 C16 O5 119.1(2)
C21 C16 O5 118.9(2)
C16 C17 C18 119.0(2)
C16 C17 H17 120.5
C18 C17 H17 120.5
C19 C18 C17 120.2(2)
C19 C18 H18 119.9
C17 C18 H18 119.9
C20 C19 C18 120.1(2)
C20 C19 H19 120.0
C18 C19 H19 120.0
C19 C20 C21 120.5(2)
C19 C20 H20 119.7
C21 C20 H20 119.7
C16 C21 C20 118.2(2)
C16 C21 C22 121.97(19)
C20 C21 C22 119.8(2)
O6 C22 C21 123.4(2)
O6 C22 H22 118.3
C21 C22 H22 118.3
C29 O8 C30 116.81(16)
C37 O11 C38 115.03(15)
C24 C23 C28 119.85(19)
C24 C23 C37 118.41(19)
C28 C23 C37 121.44(18)
C25 C24 C23 119.9(2)
C25 C24 H24 120.1
C23 C24 H24 120.1
C26 C25 C24 120.5(2)
C26 C25 H25 119.8
C24 C25 H25 119.8
C25 C26 C27 120.0(2)
C25 C26 H26 120.0
C27 C26 H26 120.0
C26 C27 C28 120.3(2)
C26 C27 H27 119.9
C28 C27 H27 119.9
C27 C28 C23 119.5(2)
C27 C28 C29 120.9(2)
C23 C28 C29 119.39(18)
O7 C29 O8 123.5(2)
O7 C29 C28 125.5(2)
O8 C29 C28 111.05(18)
C31 C30 C35 121.8(2)
C31 C30 O8 119.43(19)
C35 C30 O8 118.69(19)
C30 C31 C32 119.2(2)
C30 C31 H31 120.4
C32 C31 H31 120.4
C31 C32 C33 120.1(2)
C31 C32 H32 119.9
C33 C32 H32 119.9
C34 C33 C32 120.1(2)
C34 C33 H33 119.9
C32 C33 H33 119.9
C33 C34 C35 120.8(2)
C33 C34 H34 119.6
C35 C34 H34 119.6
C30 C35 C34 118.0(2)
C30 C35 C36 121.96(19)
C34 C35 C36 120.01(19)
O9 C36 C35 123.3(2)
O9 C36 H36 118.4
C35 C36 H36 118.4
O10 C37 O11 123.38(19)
O10 C37 C23 124.77(19)
O11 C37 C23 111.73(16)
C39 C38 C43 122.2(2)
C39 C38 O11 119.0(2)
C43 C38 O11 118.81(19)
C38 C39 C40 118.7(2)
C38 C39 H39 120.6
C40 C39 H39 120.6
C39 C40 C41 120.6(2)
C39 C40 H40 119.7
C41 C40 H40 119.7
C42 C41 C40 120.0(2)
C42 C41 H41 120.0
C40 C41 H41 120.0
C41 C42 C43 120.4(2)
C41 C42 H42 119.8
C43 C42 H42 119.8
C38 C43 C42 118.1(2)
C38 C43 C44 121.9(2)
C42 C43 C44 119.9(2)
O12 C44 C43 123.5(2)
O12 C44 H44 118.3
C43 C44 H44 118.3

loop_
_geom_bond_atom_site_label_1
_geom_bond_atom_site_label_2
_geom_bond_distance
O1 C7 1.194(3)
O2 C7 1.360(3)
O2 C8 1.410(3)
O3 C14 1.207(3)
O4 C15 1.197(3)
O5 C15 1.359(3)
O5 C16 1.410(2)
O6 C22 1.213(3)
C1 C2 1.391(3)
C1 C6 1.397(3)
C1 C7 1.494(3)
C2 C3 1.388(3)
C2 H2 0.9500
C3 C4 1.377(4)
C3 H3 0.9500
C4 C5 1.386(3)
C4 H4 0.9500
C5 C6 1.395(3)
C5 H5 0.9500
C6 C15 1.489(3)
C8 C9 1.377(3)
C8 C13 1.390(3)
C9 C10 1.388(4)
C9 H9 0.9500
C10 C11 1.384(4)
C10 H10 0.9500
C11 C12 1.377(4)
C11 H11 0.9500
C12 C13 1.398(3)
C12 H12 0.9500
C13 C14 1.479(3)
C14 H14 0.9500
C16 C17 1.376(3)
C16 C21 1.386(3)
C17 C18 1.388(4)
C17 H17 0.9500
C18 C19 1.386(4)
C18 H18 0.9500
C19 C20 1.376(4)
C19 H19 0.9500
C20 C21 1.400(3)
C20 H20 0.9500
C21 C22 1.477(3)
C22 H22 0.9500
O7 C29 1.196(3)
O8 C29 1.365(3)
O8 C30 1.401(3)
O9 C36 1.211(3)
O10 C37 1.198(2)
O11 C37 1.359(3)
O11 C38 1.412(2)
O12 C44 1.210(3)
C23 C24 1.389(3)
C23 C28 1.399(3)
C23 C37 1.493(3)
C24 C25 1.389(3)
C24 H24 0.9500
C25 C26 1.379(3)
C25 H25 0.9500
C26 C27 1.387(3)
C26 H26 0.9500
C27 C28 1.391(3)
C27 H27 0.9500
C28 C29 1.487(3)
C30 C31 1.378(3)
C30 C35 1.389(3)
C31 C32 1.382(4)
C31 H31 0.9500
C32 C33 1.385(4)
C32 H32 0.9500
C33 C34 1.377(3)
C33 H33 0.9500
C34 C35 1.393(3)
C34 H34 0.9500
C35 C36 1.474(3)
C36 H36 0.9500
C38 C39 1.382(3)
C38 C43 1.384(3)
C39 C40 1.384(3)
C39 H39 0.9500
C40 C41 1.388(4)
C40 H40 0.9500
C41 C42 1.382(4)
C41 H41 0.9500
C42 C43 1.401(3)
C42 H42 0.9500
C43 C44 1.479(3)
C44 H44 0.9500

loop_
_geom_hbond_atom_site_label_D
_geom_hbond_atom_site_label_H
_geom_hbond_atom_site_label_A
_geom_hbond_site_symmetry_A
_geom_hbond_distance_DH
_geom_hbond_distance_HA
_geom_hbond_distance_DA
_geom_hbond_angle_DHA
_geom_hbond_publ_flag
C3 H3 O10 2_666 0.95 2.35 3.221(3) 152 yes
C18 H18 O6 1_655 0.95 2.55 3.430(3) 155 yes
C22 H22 O3 2_666 0.95 2.29 3.147(3) 149 yes
C32 H32 O9 1_655 0.95 2.54 3.422(3) 155 yes
C36 H36 O12 2_565 0.95 2.41 3.205(3) 141 yes
C11 H11 Cg5 1_555 0.95 2.75 3.664(3) 162 yes
C26 H26 Cg3 2_665 0.95 2.68 3.546(3) 152 yes

loop_
_geom_torsion_atom_site_label_1
_geom_torsion_atom_site_label_2
_geom_torsion_atom_site_label_3
_geom_torsion_atom_site_label_4
_geom_torsion
C6 C1 C2 C3 0.7(3)
C7 C1 C2 C3 174.6(2)
C1 C2 C3 C4 0.4(4)
C2 C3 C4 C5 -1.1(4)
C3 C4 C5 C6 0.8(4)
C4 C5 C6 C1 0.2(4)
C4 C5 C6 C15 175.0(2)
C2 C1 C6 C5 -0.9(3)
C7 C1 C6 C5 -174.6(2)
C2 C1 C6 C15 -175.8(2)
C7 C1 C6 C15 10.5(3)
C8 O2 C7 O1 -1.1(3)
C8 O2 C7 C1 -176.66(17)
C2 C1 C7 O1 -111.7(3)
C6 C1 C7 O1 62.1(3)
C2 C1 C7 O2 63.7(3)
C6 C1 C7 O2 -122.5(2)
C7 O2 C8 C9 -68.1(3)
C7 O2 C8 C13 113.4(2)
C13 C8 C9 C10 -1.5(4)
O2 C8 C9 C10 -179.9(2)
C8 C9 C10 C11 0.4(4)
C9 C10 C11 C12 0.8(4)
C10 C11 C12 C13 -1.0(4)
C9 C8 C13 C12 1.2(3)
O2 C8 C13 C12 179.7(2)
C9 C8 C13 C14 -178.1(2)
O2 C8 C13 C14 0.4(3)
C11 C12 C13 C8 0.1(4)
C11 C12 C13 C14 179.4(2)
C8 C13 C14 O3 -177.2(2)
C12 C13 C14 O3 3.4(4)
C16 O5 C15 O4 7.3(3)
C16 O5 C15 C6 -171.59(19)
C5 C6 C15 O4 -151.2(3)
C1 C6 C15 O4 23.6(4)
C5 C6 C15 O5 27.7(3)
C1 C6 C15 O5 -157.6(2)
C15 O5 C16 C17 75.0(3)
C15 O5 C16 C21 -108.8(2)
C21 C16 C17 C18 2.0(3)
O5 C16 C17 C18 178.0(2)
C16 C17 C18 C19 -2.0(4)
C17 C18 C19 C20 0.6(4)
C18 C19 C20 C21 0.8(4)
C17 C16 C21 C20 -0.6(3)
O5 C16 C21 C20 -176.64(18)
C17 C16 C21 C22 177.6(2)
O5 C16 C21 C22 1.6(3)
C19 C20 C21 C16 -0.8(3)
C19 C20 C21 C22 -179.1(2)
C16 C21 C22 O6 179.9(2)
C20 C21 C22 O6 -1.9(4)
C28 C23 C24 C25 0.2(3)
C37 C23 C24 C25 174.05(19)
C23 C24 C25 C26 -0.6(3)
C24 C25 C26 C27 0.4(4)
C25 C26 C27 C28 0.1(4)
C26 C27 C28 C23 -0.5(3)
C26 C27 C28 C29 174.5(2)
C24 C23 C28 C27 0.3(3)
C37 C23 C28 C27 -173.3(2)
C24 C23 C28 C29 -174.7(2)
C37 C23 C28 C29 11.6(3)
C30 O8 C29 O7 7.1(3)
C30 O8 C29 C28 -171.30(18)
C27 C28 C29 O7 -156.0(2)
C23 C28 C29 O7 19.0(3)
C27 C28 C29 O8 22.4(3)
C23 C28 C29 O8 -162.62(18)
C29 O8 C30 C31 69.3(3)
C29 O8 C30 C35 -114.7(2)
C35 C30 C31 C32 2.1(3)
O8 C30 C31 C32 177.9(2)
C30 C31 C32 C33 -0.9(4)
C31 C32 C33 C34 -0.8(4)
C32 C33 C34 C35 1.5(4)
C31 C30 C35 C34 -1.4(3)
O8 C30 C35 C34 -177.30(19)
C31 C30 C35 C36 177.1(2)
O8 C30 C35 C36 1.2(3)
C33 C34 C35 C30 -0.3(3)
C33 C34 C35 C36 -178.9(2)
C30 C35 C36 O9 175.2(2)
C34 C35 C36 O9 -6.3(4)
C38 O11 C37 O10 -3.7(3)
C38 O11 C37 C23 -179.93(17)
C24 C23 C37 O10 -110.6(2)
C28 C23 C37 O10 63.2(3)
C24 C23 C37 O11 65.6(3)
C28 C23 C37 O11 -120.7(2)
C37 O11 C38 C39 -74.2(2)
C37 O11 C38 C43 107.2(2)
C43 C38 C39 C40 -0.9(3)
O11 C38 C39 C40 -179.45(19)
C38 C39 C40 C41 0.1(3)
C39 C40 C41 C42 0.6(4)
C40 C41 C42 C43 -0.6(4)
C39 C38 C43 C42 0.8(3)
O11 C38 C43 C42 179.45(18)
C39 C38 C43 C44 -178.7(2)
O11 C38 C43 C44 -0.1(3)
C41 C42 C43 C38 -0.1(3)
C41 C42 C43 C44 179.4(2)
C38 C43 C44 O12 -173.9(2)
C42 C43 C44 O12 6.5(3)

_cod_database_fobs_code 1548986
